data_4344236
loop_
_publ_author_name
'Liu, X.-H.'
'Mueller, P.'
'Kroll, P.'
'Dronskowski, R.'

_publ_section_title
;
 Synthesis, structure determination and quantum-chemical characterization
 of an alternate Hg N C N polymorph
;
_journal_name_full 'Inorganic Chemistry'
_journal_page_first 4259
_journal_page_last 4265
_journal_volume 41
_journal_year 2002
_chemical_formula_sum 'C Hg N2'
_chemical_name_systematic 'Hg (N C N)'
_space_group_IT_number 14
_symmetry_space_group_name_Hall '-P 2yab'
_symmetry_space_group_name_H-M 'P 1 21/a 1'
_cell_angle_alpha 90
_cell_angle_beta 113.212
_cell_angle_gamma 90
_cell_formula_units_Z 4
_cell_length_a 6.8521
_cell_length_b 6.9797
_cell_length_c 5.5516
_cell_volume 244.016
_citation_journal_id_ASTM INOCAJ
_cod_data_source_file Liu_INOCAJ_2002_495.cif
_cod_data_source_block C1Hg1N2
_cod_original_cell_volume 244.0164
_cod_original_sg_symbol_Hall '-P 2ybc (z,y,-x)'
_cod_original_formula_sum 'C1 Hg1 N2'
_cod_database_code 4344236

loop_
_symmetry_equiv_pos_as_xyz
x,y,z
-x+1/2,y+1/2,-z
-x,-y,-z
x-1/2,-y-1/2,z

loop_
_atom_site_label
_atom_site_type_symbol
_atom_site_fract_x
_atom_site_fract_y
_atom_site_fract_z
_atom_site_occupancy
_atom_site_U_iso_or_equiv
C1 C+4 0.2313 0.1197 0.4342 1 0.0
N1 N-3 0.218 0.1267 0.1846 1 0.0
N2 N-3 0.2996 0.122 0.6536 1 0.0
Hg1 Hg+2 0.7578 0.1338 0.9949 1 0.0
